data_1505660
loop_
_publ_author_name
'Fukuzawa, Shin-ichi'
'Oki, Hiroshi'
'Hosaka, Mitsuteru'
'Sugasawa, Jun'
'Kikuchi, Satoshi'

_publ_section_title
;
 ClickFerrophos: new chiral ferrocenyl phosphine ligands synthesized by
 click chemistry and the use of their metal complexes as catalysts for
 asymmetric hydrogenation and allylic substitution.
;
_journal_issue 26
_journal_name_full 'Organic letters'
_journal_page_first 5557
_journal_page_last 5560
_journal_paper_doi 10.1021/ol702519f
_journal_volume 9
_journal_year 2007
_chemical_absolute_configuration 'CHOOSE rm ad rmad syn or unk'
_chemical_formula_moiety 'C45 H37 Fe N3 P2 '
_chemical_formula_sum 'C45 H37 Fe N3 P2'
_chemical_formula_weight 737.60
_space_group_IT_number 4
_symmetry_cell_setting monoclinic
_symmetry_Int_Tables_number 4
_symmetry_space_group_name_Hall 'P 2yb'
_symmetry_space_group_name_H-M 'P 1 21 1'
_cell_angle_alpha 90.0000
_cell_angle_beta 116.34(4)
_cell_angle_gamma 90.0000
_cell_formula_units_Z 2
_cell_length_a 13.618(17)
_cell_length_b 10.383(11)
_cell_length_c 13.95(2)
_cell_measurement_reflns_used 99
_cell_measurement_temperature 123.1
_cell_measurement_theta_max 31.5
_cell_measurement_theta_min 2.0
_cell_volume 1768(4)
_computing_cell_refinement CrystalClear
_computing_data_collection CrystalClear
_computing_data_reduction CrystalStructure
_computing_publication_material 'CrystalStructure 3.8'
_computing_structure_refinement CRYSTALS
_computing_structure_solution SHELXS97
_diffrn_detector_area_resol_mean 7.31
_diffrn_measured_fraction_theta_full 0.898
_diffrn_measured_fraction_theta_max 0.898
_diffrn_measurement_device_type 'Rigaku Mercury'
_diffrn_measurement_method \w
_diffrn_radiation_type 'Mo K\a'
_diffrn_radiation_wavelength 0.71070
_diffrn_reflns_av_R_equivalents 0.023
_diffrn_reflns_limit_h_max 10
_diffrn_reflns_limit_h_min -20
_diffrn_reflns_limit_k_max 15
_diffrn_reflns_limit_k_min -15
_diffrn_reflns_limit_l_max 19
_diffrn_reflns_limit_l_min -15
_diffrn_reflns_number 16194
_diffrn_reflns_theta_full 31.63
_diffrn_reflns_theta_max 31.63
_exptl_absorpt_coefficient_mu 0.555
_exptl_absorpt_correction_T_max 0.824
_exptl_absorpt_correction_T_min 0.626
_exptl_absorpt_correction_type multi-scan
_exptl_absorpt_process_details 'Jacobson, R. (1998) Private communication'
_exptl_crystal_colour yellow
_exptl_crystal_density_diffrn 1.385
_exptl_crystal_density_method 'not measured'
_exptl_crystal_description prism
_exptl_crystal_F_000 768.00
_exptl_crystal_size_max 0.60
_exptl_crystal_size_mid 0.40
_exptl_crystal_size_min 0.35
_refine_diff_density_max 0.67
_refine_diff_density_min -0.60
_refine_ls_abs_structure_details 'Flack, H. D. (1983), Acta Cryst. A39, 876-881.  4311 Friedel Pairs'
_refine_ls_abs_structure_Flack -0.006(9)
_refine_ls_extinction_coef 106(10)
_refine_ls_extinction_method 'Larson (1970) Crystallographic Computing eq. 22'
_refine_ls_goodness_of_fit_ref 1.005
_refine_ls_hydrogen_treatment mixed
_refine_ls_number_parameters 493
_refine_ls_number_reflns 8322
_refine_ls_R_factor_gt 0.0326
_refine_ls_shift/su_max 0.0100
_refine_ls_structure_factor_coef F
_refine_ls_weighting_details 'w = 1/[0.0001Fo^2^ + 1.4500\s(Fo^2^)]'
_refine_ls_weighting_scheme calc
_refine_ls_wR_factor_ref 0.0345
_reflns_number_gt 8322
_reflns_number_total 9919
_reflns_threshold_expression F^2^>2.0\s(F^2^)
_cod_data_source_file ol702519f-file003.cif
_cod_data_source_block '__20070612'
_cod_original_formula_sum 'C45 H37 Fe N3 P2 '
_cod_database_code 1505660

loop_
_symmetry_equiv_pos_site_id
_symmetry_equiv_pos_as_xyz
1 +X,+Y,+Z
2 -X,1/2+Y,-Z

loop_
_atom_site_label
_atom_site_type_symbol
_atom_site_fract_x
_atom_site_fract_y
_atom_site_fract_z
_atom_site_U_iso_or_equiv
_atom_site_adp_type
_atom_site_occupancy
_atom_site_symmetry_multiplicity
_atom_site_calc_flag
_atom_site_refinement_flags
Fe(1) Fe -0.02026(2) 0.31796(4) 0.15866(2) 0.01466(6) Uani 1.00 1 d .
P(1) P 0.17127(4) 0.09546(6) 0.29377(4) 0.01428(11) Uani 1.00 1 d .
P(2) P 0.47671(4) 0.31518(6) 0.31992(4) 0.01402(10) Uani 1.00 1 d .
N(1) N 0.29071(12) 0.28441(15) 0.13184(12) 0.0136(3) Uani 1.00 1 d .
N(2) N 0.24604(14) 0.24868(16) 0.02847(13) 0.0160(4) Uani 1.00 1 d .
N(3) N 0.32522(13) 0.19672(17) 0.01082(13) 0.0172(4) Uani 1.00 1 d .
C(1) C 0.08166(15) 0.16932(19) 0.16657(15) 0.0128(4) Uani 1.00 1 d .
C(2) C 0.10967(15) 0.28550(18) 0.12689(15) 0.0134(4) Uani 1.00 1 d .
C(3) C 0.01705(14) 0.3232(2) 0.03224(14) 0.0155(4) Uani 1.00 1 d .
C(4) C -0.06894(16) 0.23452(19) 0.01189(16) 0.0155(4) Uani 1.00 1 d .
C(5) C -0.02959(16) 0.13990(19) 0.09413(16) 0.0146(4) Uani 1.00 1 d .
C(6) C -0.00422(18) 0.3524(2) 0.30875(18) 0.0239(5) Uani 1.00 1 d .
C(7) C -0.11166(19) 0.3093(3) 0.2419(2) 0.0363(6) Uani 1.00 1 d .
C(8) C -0.1588(2) 0.3967(3) 0.1564(2) 0.0425(7) Uani 1.00 1 d .
C(9) C -0.0830(2) 0.4947(2) 0.1687(2) 0.0361(7) Uani 1.00 1 d .
C(10) C 0.01397(18) 0.4674(2) 0.26431(17) 0.0235(5) Uani 1.00 1 d .
C(11) C 0.07876(16) -0.00173(19) 0.32776(16) 0.0161(4) Uani 1.00 1 d .
C(12) C 0.07570(17) 0.0262(2) 0.42417(17) 0.0202(5) Uani 1.00 1 d .
C(13) C 0.01429(19) -0.0487(2) 0.46042(19) 0.0289(6) Uani 1.00 1 d .
C(14) C -0.04521(19) -0.1519(2) 0.39991(19) 0.0297(6) Uani 1.00 1 d .
C(15) C -0.04423(16) -0.1805(2) 0.30357(17) 0.0254(5) Uani 1.00 1 d .
C(16) C 0.01827(17) -0.1068(2) 0.26791(17) 0.0214(5) Uani 1.00 1 d .
C(17) C 0.24336(15) -0.0325(2) 0.25924(16) 0.0152(4) Uani 1.00 1 d .
C(18) C 0.29358(17) -0.1303(2) 0.33484(17) 0.0197(5) Uani 1.00 1 d .
C(19) C 0.36395(17) -0.2171(2) 0.32276(17) 0.0236(5) Uani 1.00 1 d .
C(20) C 0.38712(16) -0.2077(2) 0.23480(17) 0.0206(5) Uani 1.00 1 d .
C(21) C 0.33595(16) -0.1130(2) 0.15913(17) 0.0192(5) Uani 1.00 1 d .
C(22) C 0.26350(16) -0.02711(19) 0.16993(16) 0.0166(4) Uani 1.00 1 d .
C(23) C 0.22140(15) 0.34711(18) 0.17602(16) 0.0141(4) Uani 1.00 1 d .
C(24) C 0.22145(17) 0.4914(2) 0.15819(18) 0.0207(5) Uani 1.00 1 d .
C(25) C 0.40114(15) 0.25909(18) 0.18247(15) 0.0134(4) Uani 1.00 1 d .
C(26) C 0.42123(16) 0.20073(19) 0.10307(16) 0.0154(4) Uani 1.00 1 d .
C(27) C 0.58024(16) 0.1907(2) 0.38340(16) 0.0175(4) Uani 1.00 1 d .
C(28) C 0.54448(18) 0.0764(2) 0.41082(17) 0.0219(5) Uani 1.00 1 d .
C(29) C 0.6171(2) -0.0212(2) 0.46379(18) 0.0295(6) Uani 1.00 1 d .
C(30) C 0.7274(2) -0.0046(2) 0.4929(2) 0.0397(7) Uani 1.00 1 d .
C(31) C 0.7642(2) 0.1086(2) 0.4684(2) 0.0395(7) Uani 1.00 1 d .
C(32) C 0.69146(18) 0.2068(2) 0.4133(2) 0.0276(5) Uani 1.00 1 d .
C(33) C 0.55595(16) 0.4502(2) 0.30780(16) 0.0168(4) Uani 1.00 1 d .
C(34) C 0.59317(17) 0.5373(2) 0.39258(17) 0.0212(5) Uani 1.00 1 d .
C(35) C 0.65684(18) 0.6425(2) 0.39446(19) 0.0279(5) Uani 1.00 1 d .
C(36) C 0.68183(18) 0.6618(2) 0.3097(2) 0.0306(6) Uani 1.00 1 d .
C(37) C 0.64554(19) 0.5784(2) 0.2244(2) 0.0305(6) Uani 1.00 1 d .
C(38) C 0.58193(18) 0.4717(2) 0.22300(18) 0.0242(5) Uani 1.00 1 d .
C(39) C 0.52055(16) 0.1449(2) 0.10257(16) 0.0155(4) Uani 1.00 1 d .
C(40) C 0.57829(17) 0.0459(2) 0.17194(18) 0.0219(5) Uani 1.00 1 d .
C(41) C 0.66634(19) -0.0118(2) 0.16371(19) 0.0269(6) Uani 1.00 1 d .
C(42) C 0.69676(17) 0.0267(2) 0.08625(19) 0.0234(5) Uani 1.00 1 d .
C(43) C 0.64058(18) 0.1250(2) 0.01757(18) 0.0254(6) Uani 1.00 1 d .
C(44) C 0.55293(17) 0.1839(2) 0.02530(17) 0.0224(5) Uani 1.00 1 d .
H(1) H 0.2542(14) 0.320(2) 0.2519(15) 0.012(4) Uiso 1.00 1 c .
H(2) H 0.0135 0.3960 -0.0104 0.019 Uiso 1.00 1 c R
H(3) H -0.1401 0.2377 -0.0464 0.018 Uiso 1.00 1 c R
H(4) H -0.0706 0.0691 0.1004 0.018 Uiso 1.00 1 c R
H(5) H 0.0470 0.3109 0.3718 0.031 Uiso 1.00 1 c R
H(6) H -0.1453 0.2339 0.2523 0.049 Uiso 1.00 1 c R
H(7) H -0.2311 0.3909 0.1003 0.048 Uiso 1.00 1 c R
H(8) H -0.0945 0.5653 0.1216 0.041 Uiso 1.00 1 c R
H(9) H 0.0786 0.5184 0.2932 0.028 Uiso 1.00 1 c R
H(10) H 0.1162 0.0976 0.4654 0.025 Uiso 1.00 1 c R
H(11) H 0.0128 -0.0290 0.5263 0.037 Uiso 1.00 1 c R
H(12) H -0.0872 -0.2032 0.4245 0.038 Uiso 1.00 1 c R
H(13) H -0.0856 -0.2513 0.2622 0.031 Uiso 1.00 1 c R
H(14) H 0.0195 -0.1271 0.2021 0.027 Uiso 1.00 1 c R
H(15) H 0.2781 -0.1368 0.3947 0.024 Uiso 1.00 1 c R
H(16) H 0.3972 -0.2830 0.3744 0.025 Uiso 1.00 1 c R
H(17) H 0.4374 -0.2653 0.2273 0.024 Uiso 1.00 1 c R
H(18) H 0.3501 -0.1072 0.0985 0.024 Uiso 1.00 1 c R
H(19) H 0.2277 0.0366 0.1169 0.019 Uiso 1.00 1 c R
H(20) H 0.2807 0.5297 0.2175 0.027 Uiso 1.00 1 c R
H(21) H 0.1544 0.5279 0.1506 0.026 Uiso 1.00 1 c R
H(22) H 0.2297 0.5067 0.0950 0.027 Uiso 1.00 1 c R
H(23) H 0.4690 0.0667 0.3932 0.025 Uiso 1.00 1 c R
H(24) H 0.5914 -0.0993 0.4800 0.032 Uiso 1.00 1 c R
H(25) H 0.7779 -0.0713 0.5293 0.038 Uiso 1.00 1 c R
H(26) H 0.8403 0.1206 0.4901 0.040 Uiso 1.00 1 c R
H(27) H 0.7171 0.2836 0.3950 0.030 Uiso 1.00 1 c R
H(28) H 0.5745 0.5242 0.4498 0.023 Uiso 1.00 1 c R
H(29) H 0.6824 0.7007 0.4530 0.029 Uiso 1.00 1 c R
H(30) H 0.7257 0.7335 0.3109 0.032 Uiso 1.00 1 c R
H(31) H 0.6626 0.5938 0.1663 0.036 Uiso 1.00 1 c R
H(32) H 0.5571 0.4128 0.1649 0.029 Uiso 1.00 1 c R
H(33) H 0.5579 0.0185 0.2256 0.029 Uiso 1.00 1 c R
H(34) H 0.7054 -0.0787 0.2120 0.034 Uiso 1.00 1 c R
H(35) H 0.7562 -0.0147 0.0806 0.030 Uiso 1.00 1 c R
H(36) H 0.6622 0.1528 -0.0351 0.034 Uiso 1.00 1 c R
H(37) H 0.5142 0.2515 -0.0223 0.028 Uiso 1.00 1 c R

loop_
_atom_site_aniso_label
_atom_site_aniso_U_11
_atom_site_aniso_U_22
_atom_site_aniso_U_33
_atom_site_aniso_U_12
_atom_site_aniso_U_13
_atom_site_aniso_U_23
Fe(1) 0.01243(12) 0.01708(14) 0.01401(13) 0.00190(13) 0.00546(10) -0.00424(13)
P(1) 0.0159(2) 0.0141(2) 0.0134(2) -0.0005(2) 0.00712(19) 0.0015(2)
P(2) 0.0131(2) 0.0161(2) 0.0125(2) -0.0003(2) 0.00537(17) -0.0006(2)
N(1) 0.0126(7) 0.0146(8) 0.0130(7) -0.0005(6) 0.0049(6) 0.0006(6)
N(2) 0.0174(8) 0.0178(8) 0.0128(8) -0.0007(6) 0.0066(6) 0.0003(6)
N(3) 0.0170(8) 0.0204(8) 0.0161(8) -0.0003(7) 0.0091(6) -0.0009(7)
C(1) 0.0129(8) 0.0127(9) 0.0144(9) 0.0015(7) 0.0075(7) -0.0006(7)
C(2) 0.0137(8) 0.0131(9) 0.0151(9) 0.0022(6) 0.0079(7) -0.0005(6)
C(3) 0.0167(8) 0.0150(8) 0.0145(8) -0.0017(9) 0.0067(6) 0.0004(9)
C(4) 0.0141(9) 0.0165(9) 0.0138(9) 0.0008(7) 0.0044(7) -0.0045(7)
C(5) 0.0150(9) 0.0141(9) 0.0156(9) -0.0029(7) 0.0077(7) -0.0054(7)
C(6) 0.0276(11) 0.0305(13) 0.0189(10) 0.0026(9) 0.0152(9) -0.0070(8)
C(7) 0.0318(11) 0.0499(15) 0.0417(13) -0.0141(14) 0.0294(10) -0.0264(15)
C(8) 0.0161(11) 0.069(2) 0.0355(14) 0.0100(12) 0.0053(10) -0.0297(14)
C(9) 0.0460(15) 0.0331(14) 0.0232(12) 0.0248(12) 0.0099(11) -0.0046(10)
C(10) 0.0267(11) 0.0238(11) 0.0200(11) 0.0036(9) 0.0102(9) -0.0077(9)
C(11) 0.0160(9) 0.0159(10) 0.0171(9) 0.0013(7) 0.0079(7) 0.0037(7)
C(12) 0.0209(10) 0.0233(11) 0.0174(10) -0.0022(8) 0.0094(8) 0.0015(8)
C(13) 0.0339(12) 0.0389(14) 0.0202(11) -0.0049(11) 0.0177(10) 0.0033(10)
C(14) 0.0268(11) 0.0348(15) 0.0340(12) -0.0051(9) 0.0192(10) 0.0073(10)
C(15) 0.0250(9) 0.0200(9) 0.0328(11) -0.0049(11) 0.0144(8) -0.0005(12)
C(16) 0.0243(10) 0.0232(11) 0.0195(10) 0.0000(8) 0.0122(8) 0.0011(8)
C(17) 0.0123(8) 0.0163(9) 0.0170(9) -0.0009(7) 0.0064(7) 0.0027(7)
C(18) 0.0225(10) 0.0186(10) 0.0181(10) 0.0017(8) 0.0091(8) 0.0053(8)
C(19) 0.0240(10) 0.0174(10) 0.0223(10) 0.0034(8) 0.0039(9) 0.0049(8)
C(20) 0.0180(9) 0.0176(11) 0.0255(10) 0.0016(7) 0.0090(8) -0.0039(8)
C(21) 0.0184(9) 0.0199(10) 0.0203(10) -0.0042(8) 0.0094(8) -0.0046(8)
C(22) 0.0180(9) 0.0127(9) 0.0165(9) -0.0019(7) 0.0054(7) 0.0009(8)
C(23) 0.0123(8) 0.0152(10) 0.0144(9) 0.0003(6) 0.0056(7) -0.0007(7)
C(24) 0.0206(10) 0.0150(10) 0.0275(11) 0.0002(8) 0.0115(9) 0.0011(8)
C(25) 0.0116(8) 0.0127(9) 0.0155(9) -0.0009(7) 0.0056(7) 0.0009(7)
C(26) 0.0161(9) 0.0154(9) 0.0161(9) -0.0020(7) 0.0084(7) 0.0000(7)
C(27) 0.0167(9) 0.0167(10) 0.0142(9) 0.0003(8) 0.0026(7) -0.0008(8)
C(28) 0.0242(10) 0.0224(11) 0.0162(10) -0.0018(9) 0.0063(8) 0.0013(8)
C(29) 0.0388(13) 0.0164(10) 0.0241(12) -0.0005(10) 0.0056(10) 0.0019(9)
C(30) 0.0322(13) 0.0248(13) 0.0378(15) 0.0095(10) -0.0063(11) 0.0003(11)
C(31) 0.0193(11) 0.0309(14) 0.0511(17) 0.0030(10) -0.0001(11) -0.0030(12)
C(32) 0.0194(10) 0.0209(11) 0.0350(13) -0.0009(9) 0.0051(9) -0.0025(9)
C(33) 0.0126(9) 0.0168(10) 0.0178(10) 0.0010(7) 0.0037(7) 0.0025(8)
C(34) 0.0202(10) 0.0174(10) 0.0208(11) 0.0025(8) 0.0044(8) 0.0007(8)
C(35) 0.0243(11) 0.0167(10) 0.0296(12) -0.0019(9) 0.0001(9) -0.0031(9)
C(36) 0.0200(11) 0.0220(11) 0.0384(14) -0.0040(9) 0.0027(10) 0.0102(10)
C(37) 0.0235(11) 0.0326(13) 0.0340(13) -0.0047(10) 0.0113(10) 0.0117(11)
C(38) 0.0248(11) 0.0263(11) 0.0221(11) -0.0047(9) 0.0109(9) -0.0013(9)
C(39) 0.0141(9) 0.0166(9) 0.0161(9) -0.0027(7) 0.0069(7) -0.0050(7)
C(40) 0.0244(10) 0.0216(11) 0.0266(11) 0.0012(9) 0.0176(9) 0.0041(9)
C(41) 0.0273(11) 0.0250(12) 0.0329(13) 0.0084(9) 0.0174(10) 0.0080(10)
C(42) 0.0200(10) 0.0228(11) 0.0335(12) 0.0005(8) 0.0175(9) -0.0042(9)
C(43) 0.0274(11) 0.0316(13) 0.0266(11) 0.0011(9) 0.0205(9) 0.0039(9)
C(44) 0.0246(11) 0.0255(11) 0.0209(10) 0.0040(9) 0.0134(9) 0.0036(9)

loop_
_atom_type_symbol
_atom_type_description
_atom_type_scat_dispersion_real
_atom_type_scat_dispersion_imag
_atom_type_scat_source
C C 0.003 0.002
;
International Tables for Crystallography
(1992, Vol. C, Tables 4.2.6.8 and 6.1.1.4)
;
H H 0.000 0.000
;
International Tables for Crystallography
(1992, Vol. C, Table 6.1.1.4)
;
Fe Fe 0.346 0.844
;
International Tables for Crystallography
(1992, Vol. C, Tables 4.2.6.8 and 6.1.1.4)
;
N N 0.006 0.003
;
International Tables for Crystallography
(1992, Vol. C, Tables 4.2.6.8 and 6.1.1.4)
;
P P 0.102 0.094
;
International Tables for Crystallography
(1992, Vol. C, Tables 4.2.6.8 and 6.1.1.4)
;

loop_
_geom_angle_atom_site_label_1
_geom_angle_atom_site_label_2
_geom_angle_atom_site_label_3
_geom_angle
_geom_angle_publ_flag
C(1) Fe(1) C(2) 41.56(8) yes
C(1) Fe(1) C(3) 69.13(8) yes
C(1) Fe(1) C(4) 69.21(7) yes
C(1) Fe(1) C(5) 41.09(7) yes
C(1) Fe(1) C(6) 108.43(8) yes
C(1) Fe(1) C(7) 120.35(11) yes
C(1) Fe(1) C(8) 154.48(11) yes
C(1) Fe(1) C(9) 164.28(9) yes
C(1) Fe(1) C(10) 126.94(7) yes
C(2) Fe(1) C(3) 40.72(6) yes
C(2) Fe(1) C(4) 68.79(8) yes
C(2) Fe(1) C(5) 69.06(8) yes
C(2) Fe(1) C(6) 123.09(8) yes
C(2) Fe(1) C(7) 157.42(8) yes
C(2) Fe(1) C(8) 161.68(10) yes
C(2) Fe(1) C(9) 126.22(10) yes
C(2) Fe(1) C(10) 109.91(8) yes
C(3) Fe(1) C(4) 40.55(8) yes
C(3) Fe(1) C(5) 68.45(9) yes
C(3) Fe(1) C(6) 158.23(8) yes
C(3) Fe(1) C(7) 159.81(7) yes
C(3) Fe(1) C(8) 123.90(9) yes
C(3) Fe(1) C(9) 107.78(11) yes
C(3) Fe(1) C(10) 122.53(10) yes
C(4) Fe(1) C(5) 40.81(7) yes
C(4) Fe(1) C(6) 160.53(9) yes
C(4) Fe(1) C(7) 122.77(9) yes
C(4) Fe(1) C(8) 105.50(9) yes
C(4) Fe(1) C(9) 119.14(8) yes
C(4) Fe(1) C(10) 155.76(8) yes
C(5) Fe(1) C(6) 124.82(9) yes
C(5) Fe(1) C(7) 106.08(11) yes
C(5) Fe(1) C(8) 118.73(10) yes
C(5) Fe(1) C(9) 153.51(7) yes
C(5) Fe(1) C(10) 163.11(8) yes
C(6) Fe(1) C(7) 40.51(9) yes
C(6) Fe(1) C(8) 67.86(10) yes
C(6) Fe(1) C(9) 68.38(9) yes
C(6) Fe(1) C(10) 40.59(9) yes
C(7) Fe(1) C(8) 40.24(11) yes
C(7) Fe(1) C(9) 67.95(13) yes
C(7) Fe(1) C(10) 68.04(11) yes
C(8) Fe(1) C(9) 40.08(12) yes
C(8) Fe(1) C(10) 67.75(10) yes
C(9) Fe(1) C(10) 40.75(8) yes
C(1) P(1) C(11) 104.13(9) yes
C(1) P(1) C(17) 104.72(9) yes
C(11) P(1) C(17) 100.26(10) yes
C(25) P(2) C(27) 103.78(9) yes
C(25) P(2) C(33) 103.25(9) yes
C(27) P(2) C(33) 103.19(9) yes
N(2) N(1) C(23) 119.81(14) yes
N(2) N(1) C(25) 111.70(18) yes
C(23) N(1) C(25) 128.46(15) yes
N(1) N(2) N(3) 107.09(14) yes
N(2) N(3) C(26) 109.25(17) yes
Fe(1) C(1) P(1) 121.09(11) yes
Fe(1) C(1) C(2) 68.79(11) yes
Fe(1) C(1) C(5) 69.08(11) yes
P(1) C(1) C(2) 123.26(12) yes
P(1) C(1) C(5) 129.84(16) yes
C(2) C(1) C(5) 106.47(15) yes
Fe(1) C(2) C(1) 69.66(13) yes
Fe(1) C(2) C(3) 69.94(12) yes
Fe(1) C(2) C(23) 129.14(15) yes
C(1) C(2) C(3) 108.06(16) yes
C(1) C(2) C(23) 124.35(14) yes
C(3) C(2) C(23) 127.46(18) yes
Fe(1) C(3) C(2) 69.34(13) yes
Fe(1) C(3) C(4) 69.83(13) yes
C(2) C(3) C(4) 108.78(18) yes
Fe(1) C(4) C(3) 69.62(11) yes
Fe(1) C(4) C(5) 69.26(11) yes
C(3) C(4) C(5) 107.78(15) yes
Fe(1) C(5) C(1) 69.83(11) yes
Fe(1) C(5) C(4) 69.93(11) yes
C(1) C(5) C(4) 108.90(18) yes
Fe(1) C(6) C(7) 70.03(15) yes
Fe(1) C(6) C(10) 70.01(14) yes
C(7) C(6) C(10) 107.95(19) yes
Fe(1) C(7) C(6) 69.46(17) yes
Fe(1) C(7) C(8) 69.77(18) yes
C(6) C(7) C(8) 107.7(2) yes
Fe(1) C(8) C(7) 69.99(17) yes
Fe(1) C(8) C(9) 70.39(17) yes
C(7) C(8) C(9) 109.2(2) yes
Fe(1) C(9) C(8) 69.52(16) yes
Fe(1) C(9) C(10) 69.32(14) yes
C(8) C(9) C(10) 107.2(2) yes
Fe(1) C(10) C(6) 69.40(13) yes
Fe(1) C(10) C(9) 69.92(14) yes
C(6) C(10) C(9) 107.9(2) yes
P(1) C(11) C(12) 116.94(14) yes
P(1) C(11) C(16) 124.42(19) yes
C(12) C(11) C(16) 118.5(2) yes
C(11) C(12) C(13) 120.95(19) yes
C(12) C(13) C(14) 119.7(2) yes
C(13) C(14) C(15) 120.3(2) yes
C(14) C(15) C(16) 120.1(2) yes
C(11) C(16) C(15) 120.5(2) yes
P(1) C(17) C(18) 117.66(18) yes
P(1) C(17) C(22) 123.11(15) yes
C(18) C(17) C(22) 118.6(2) yes
C(17) C(18) C(19) 120.9(2) yes
C(18) C(19) C(20) 120.03(19) yes
C(19) C(20) C(21) 119.1(2) yes
C(20) C(21) C(22) 121.0(2) yes
C(17) C(22) C(21) 120.27(18) yes
N(1) C(23) C(2) 108.91(15) yes
N(1) C(23) C(24) 108.51(19) yes
C(2) C(23) C(24) 114.72(15) yes
P(2) C(25) N(1) 117.26(16) yes
P(2) C(25) C(26) 139.25(14) yes
N(1) C(25) C(26) 103.34(14) yes
N(3) C(26) C(25) 108.58(18) yes
N(3) C(26) C(39) 118.61(19) yes
C(25) C(26) C(39) 132.80(15) yes
P(2) C(27) C(28) 116.47(16) yes
P(2) C(27) C(32) 124.33(17) yes
C(28) C(27) C(32) 118.98(18) yes
C(27) C(28) C(29) 121.1(2) yes
C(28) C(29) C(30) 119.5(2) yes
C(29) C(30) C(31) 120.1(2) yes
C(30) C(31) C(32) 120.9(2) yes
C(27) C(32) C(31) 119.4(2) yes
P(2) C(33) C(34) 115.32(19) yes
P(2) C(33) C(38) 125.79(16) yes
C(34) C(33) C(38) 118.9(2) yes
C(33) C(34) C(35) 121.0(2) yes
C(34) C(35) C(36) 119.1(2) yes
C(35) C(36) C(37) 121.3(2) yes
C(36) C(37) C(38) 119.5(2) yes
C(33) C(38) C(37) 120.1(2) yes
C(26) C(39) C(40) 121.6(2) yes
C(26) C(39) C(44) 119.68(17) yes
C(40) C(39) C(44) 118.5(2) yes
C(39) C(40) C(41) 120.2(2) yes
C(40) C(41) C(42) 120.7(2) yes
C(41) C(42) C(43) 119.6(2) yes
C(42) C(43) C(44) 120.3(2) yes
C(39) C(44) C(43) 120.72(19) yes
Fe(1) C(3) H(2) 126.8 no
C(2) C(3) H(2) 125.5 no
C(4) C(3) H(2) 125.7 no
Fe(1) C(4) H(3) 126.7 no
C(3) C(4) H(3) 126.0 no
C(5) C(4) H(3) 126.3 no
Fe(1) C(5) H(4) 125.9 no
C(1) C(5) H(4) 125.5 no
C(4) C(5) H(4) 125.6 no
Fe(1) C(6) H(5) 124.9 no
C(7) C(6) H(5) 126.0 no
C(10) C(6) H(5) 126.1 no
Fe(1) C(7) H(6) 125.4 no
C(6) C(7) H(6) 126.0 no
C(8) C(7) H(6) 126.3 no
Fe(1) C(8) H(7) 126.9 no
C(7) C(8) H(7) 125.0 no
C(9) C(8) H(7) 125.8 no
Fe(1) C(9) H(8) 126.0 no
C(8) C(9) H(8) 125.9 no
C(10) C(9) H(8) 126.9 no
Fe(1) C(10) H(9) 126.9 no
C(6) C(10) H(9) 126.4 no
C(9) C(10) H(9) 125.7 no
C(11) C(12) H(10) 119.3 no
C(13) C(12) H(10) 119.8 no
C(12) C(13) H(11) 120.4 no
C(14) C(13) H(11) 120.0 no
C(13) C(14) H(12) 119.8 no
C(15) C(14) H(12) 119.8 no
C(14) C(15) H(13) 119.9 no
C(16) C(15) H(13) 120.1 no
C(11) C(16) H(14) 119.5 no
C(15) C(16) H(14) 120.0 no
C(17) C(18) H(15) 119.2 no
C(19) C(18) H(15) 119.9 no
C(18) C(19) H(16) 120.0 no
C(20) C(19) H(16) 119.9 no
C(19) C(20) H(17) 120.5 no
C(21) C(20) H(17) 120.5 no
C(20) C(21) H(18) 119.5 no
C(22) C(21) H(18) 119.5 no
C(17) C(22) H(19) 119.2 no
C(21) C(22) H(19) 120.5 no
N(1) C(23) H(1) 104.7(13) no
C(2) C(23) H(1) 104.6(12) no
C(24) C(23) H(1) 114.8(15) no
C(23) C(24) H(20) 109.4 no
C(23) C(24) H(21) 110.0 no
C(23) C(24) H(22) 109.0 no
H(20) C(24) H(21) 109.5 no
H(20) C(24) H(22) 109.5 no
H(21) C(24) H(22) 109.5 no
C(27) C(28) H(23) 119.1 no
C(29) C(28) H(23) 119.8 no
C(28) C(29) H(24) 120.2 no
C(30) C(29) H(24) 120.3 no
C(29) C(30) H(25) 120.0 no
C(31) C(30) H(25) 119.9 no
C(30) C(31) H(26) 119.8 no
C(32) C(31) H(26) 119.3 no
C(27) C(32) H(27) 120.1 no
C(31) C(32) H(27) 120.5 no
C(33) C(34) H(28) 119.2 no
C(35) C(34) H(28) 119.7 no
C(34) C(35) H(29) 120.3 no
C(36) C(35) H(29) 120.6 no
C(35) C(36) H(30) 119.3 no
C(37) C(36) H(30) 119.4 no
C(36) C(37) H(31) 120.2 no
C(38) C(37) H(31) 120.3 no
C(33) C(38) H(32) 119.5 no
C(37) C(38) H(32) 120.3 no
C(39) C(40) H(33) 119.8 no
C(41) C(40) H(33) 120.0 no
C(40) C(41) H(34) 119.3 no
C(42) C(41) H(34) 119.9 no
C(41) C(42) H(35) 119.9 no
C(43) C(42) H(35) 120.6 no
C(42) C(43) H(36) 119.8 no
C(44) C(43) H(36) 120.0 no
C(39) C(44) H(37) 119.2 no
C(43) C(44) H(37) 120.1 no

loop_
_geom_bond_atom_site_label_1
_geom_bond_atom_site_label_2
_geom_bond_distance
_geom_bond_publ_flag
Fe(1) C(1) 2.046(2) yes
Fe(1) C(2) 2.034(2) yes
Fe(1) C(3) 2.042(2) yes
Fe(1) C(4) 2.045(2) yes
Fe(1) C(5) 2.036(2) yes
Fe(1) C(6) 2.039(2) yes
Fe(1) C(7) 2.046(3) yes
Fe(1) C(8) 2.043(3) yes
Fe(1) C(9) 2.055(2) yes
Fe(1) C(10) 2.047(2) yes
P(1) C(1) 1.8183(17) yes
P(1) C(11) 1.833(2) yes
P(1) C(17) 1.839(2) yes
P(2) C(25) 1.8237(18) yes
P(2) C(27) 1.826(2) yes
P(2) C(33) 1.822(2) yes
N(1) N(2) 1.345(2) yes
N(1) C(23) 1.487(3) yes
N(1) C(25) 1.374(2) yes
N(2) N(3) 1.323(2) yes
N(3) C(26) 1.369(2) yes
C(1) C(2) 1.447(2) yes
C(1) C(5) 1.432(2) yes
C(2) C(3) 1.418(2) yes
C(2) C(23) 1.506(2) yes
C(3) C(4) 1.416(2) yes
C(4) C(5) 1.423(2) yes
C(6) C(7) 1.414(3) yes
C(6) C(10) 1.417(3) yes
C(7) C(8) 1.407(4) yes
C(8) C(9) 1.405(4) yes
C(9) C(10) 1.428(2) yes
C(11) C(12) 1.395(3) yes
C(11) C(16) 1.398(2) yes
C(12) C(13) 1.391(3) yes
C(13) C(14) 1.382(3) yes
C(14) C(15) 1.383(3) yes
C(15) C(16) 1.391(3) yes
C(17) C(18) 1.404(2) yes
C(17) C(22) 1.391(3) yes
C(18) C(19) 1.380(3) yes
C(19) C(20) 1.400(3) yes
C(20) C(21) 1.384(2) yes
C(21) C(22) 1.387(3) yes
C(23) C(24) 1.519(2) yes
C(25) C(26) 1.392(3) yes
C(26) C(39) 1.474(3) yes
C(27) C(28) 1.399(3) yes
C(27) C(32) 1.391(3) yes
C(28) C(29) 1.379(3) yes
C(29) C(30) 1.382(3) yes
C(30) C(31) 1.378(4) yes
C(31) C(32) 1.392(3) yes
C(33) C(34) 1.393(2) yes
C(33) C(38) 1.395(3) yes
C(34) C(35) 1.388(3) yes
C(35) C(36) 1.383(4) yes
C(36) C(37) 1.375(3) yes
C(37) C(38) 1.402(3) yes
C(39) C(40) 1.391(2) yes
C(39) C(44) 1.394(3) yes
C(40) C(41) 1.390(3) yes
C(41) C(42) 1.377(4) yes
C(42) C(43) 1.377(3) yes
C(43) C(44) 1.387(3) yes
C(3) H(2) 0.950 no
C(4) H(3) 0.950 no
C(5) H(4) 0.950 no
C(6) H(5) 0.950 no
C(7) H(6) 0.950 no
C(8) H(7) 0.950 no
C(9) H(8) 0.950 no
C(10) H(9) 0.950 no
C(12) H(10) 0.950 no
C(13) H(11) 0.950 no
C(14) H(12) 0.950 no
C(15) H(13) 0.950 no
C(16) H(14) 0.950 no
C(18) H(15) 0.950 no
C(19) H(16) 0.950 no
C(20) H(17) 0.950 no
C(21) H(18) 0.950 no
C(22) H(19) 0.950 no
C(23) H(1) 0.99(2) no
C(24) H(20) 0.950 no
C(24) H(21) 0.950 no
C(24) H(22) 0.950 no
C(28) H(23) 0.950 no
C(29) H(24) 0.950 no
C(30) H(25) 0.950 no
C(31) H(26) 0.950 no
C(32) H(27) 0.950 no
C(34) H(28) 0.950 no
C(35) H(29) 0.950 no
C(36) H(30) 0.950 no
C(37) H(31) 0.950 no
C(38) H(32) 0.950 no
C(40) H(33) 0.950 no
C(41) H(34) 0.950 no
C(42) H(35) 0.950 no
C(43) H(36) 0.950 no
C(44) H(37) 0.950 no

loop_
_geom_contact_atom_site_label_1
_geom_contact_atom_site_label_2
_geom_contact_distance
_geom_contact_site_symmetry_2
N(2) C(42) 3.551(3) 2_655
C(4) C(24) 3.456(2) 2_545
C(6) C(13) 3.441(3) 2_556
C(12) C(35) 3.599(2) 2_646
C(13) C(6) 3.441(3) 2_546
C(24) C(4) 3.456(2) 2_555
C(35) C(12) 3.599(2) 2_656
C(37) C(44) 3.505(2) 2_655
C(42) N(2) 3.551(3) 2_645
C(44) C(37) 3.505(2) 2_645
P(1) H(29) 3.377 2_646
P(2) H(24) 3.426 2_656
N(1) H(35) 3.445 2_655
N(2) H(8) 2.904 2_545
N(2) H(35) 2.883 2_655
N(3) H(7) 3.517 2_545
N(3) H(8) 3.162 2_545
N(3) H(31) 2.765 2_645
N(3) H(35) 3.252 2_655
C(1) H(2) 3.461 2_545
C(3) H(4) 3.417 2_555
C(3) H(14) 3.124 2_555
C(4) H(2) 3.597 2_545
C(4) H(21) 2.960 2_545
C(4) H(22) 3.117 2_545
C(4) H(36) 3.525 1_455
C(5) H(2) 2.838 2_545
C(5) H(21) 3.280 2_545
C(5) H(22) 3.150 2_545
C(5) H(35) 3.261 1_455
C(6) H(11) 2.659 2_556
C(6) H(12) 3.410 2_556
C(6) H(25) 3.009 2_656
C(7) H(11) 3.352 2_556
C(8) H(18) 3.349 2_555
C(8) H(31) 3.228 1_455
C(9) H(13) 2.950 1_565
C(10) H(11) 3.102 2_556
C(10) H(13) 3.215 1_565
C(10) H(25) 3.041 2_656
C(10) H(26) 3.489 2_656
C(12) H(12) 3.476 2_556
C(12) H(29) 3.473 2_646
C(13) H(5) 3.168 2_546
C(13) H(26) 3.122 1_455
C(14) H(5) 3.220 2_546
C(14) H(10) 3.584 2_546
C(14) H(26) 3.453 2_646
C(14) H(30) 3.042 1_445
C(14) H(34) 3.329 1_455
C(15) H(8) 3.513 1_545
C(15) H(9) 3.578 1_545
C(15) H(30) 3.303 1_445
C(15) H(34) 3.241 1_455
C(15) H(35) 3.540 1_455
C(16) H(2) 3.424 2_545
C(16) H(35) 3.494 1_455
C(17) H(3) 3.575 2_545
C(18) H(28) 3.168 2_646
C(19) H(20) 2.979 1_545
C(20) H(3) 3.271 2_545
C(20) H(20) 3.046 1_545
C(20) H(36) 2.941 2_645
C(21) H(3) 2.876 2_545
C(21) H(7) 3.250 2_545
C(21) H(36) 2.991 2_645
C(22) H(2) 3.517 2_545
C(22) H(3) 3.031 2_545
C(24) H(3) 2.944 2_555
C(24) H(4) 3.363 2_555
C(24) H(35) 3.478 2_655
C(24) H(36) 3.269 2_655
C(26) H(31) 3.586 2_645
C(27) H(15) 3.350 2_656
C(27) H(16) 3.266 2_656
C(28) H(16) 3.104 2_656
C(28) H(28) 3.081 2_646
C(29) H(16) 3.413 2_656
C(29) H(28) 3.357 2_646
C(29) H(29) 3.044 1_545
C(30) H(5) 3.395 2_646
C(30) H(9) 2.992 2_646
C(30) H(29) 3.122 1_545
C(31) H(9) 3.195 2_646
C(31) H(11) 3.425 1_655
C(31) H(15) 3.457 2_656
C(32) H(15) 3.001 2_656
C(33) H(17) 3.314 1_565
C(34) H(15) 3.246 2_656
C(34) H(16) 3.174 1_565
C(34) H(17) 3.111 1_565
C(34) H(23) 3.463 2_656
C(35) H(10) 2.869 2_656
C(35) H(16) 3.508 1_565
C(35) H(17) 3.017 1_565
C(35) H(24) 3.217 1_565
C(35) H(25) 3.512 1_565
C(36) H(10) 3.194 2_656
C(36) H(12) 3.155 1_665
C(36) H(17) 3.094 1_565
C(36) H(34) 3.100 1_565
C(37) H(7) 3.491 1_655
C(37) H(17) 3.281 1_565
C(37) H(37) 3.235 2_655
C(38) H(17) 3.382 1_565
C(39) H(31) 3.504 2_645
C(40) H(37) 3.600 2_645
C(41) H(6) 3.436 1_655
C(41) H(30) 3.224 1_545
C(41) H(37) 3.417 2_645
C(42) H(4) 3.117 1_655
C(42) H(6) 3.195 1_655
C(42) H(22) 3.114 2_645
C(43) H(6) 3.469 1_655
C(43) H(7) 3.196 1_655
C(43) H(17) 3.298 2_655
C(43) H(18) 3.248 2_655
C(43) H(22) 3.092 2_645
C(43) H(32) 3.537 2_645
C(44) H(7) 3.410 1_655
C(44) H(18) 3.384 2_655
C(44) H(31) 3.111 2_645
H(1) H(24) 3.482 2_656
H(1) H(25) 3.458 2_656
H(2) C(1) 3.461 2_555
H(2) C(4) 3.597 2_555
H(2) C(5) 2.838 2_555
H(2) C(16) 3.424 2_555
H(2) C(22) 3.517 2_555
H(2) H(4) 2.506 2_555
H(2) H(14) 2.519 2_555
H(2) H(19) 3.285 2_555
H(3) C(17) 3.575 2_555
H(3) C(20) 3.271 2_555
H(3) C(21) 2.876 2_555
H(3) C(22) 3.031 2_555
H(3) C(24) 2.944 2_545
H(3) H(14) 3.542 2_555
H(3) H(18) 3.076 2_555
H(3) H(19) 3.313 2_555
H(3) H(20) 3.158 2_545
H(3) H(21) 2.578 2_545
H(3) H(22) 2.640 2_545
H(3) H(36) 2.904 1_455
H(4) C(3) 3.417 2_545
H(4) C(24) 3.363 2_545
H(4) C(42) 3.117 1_455
H(4) H(2) 2.506 2_545
H(4) H(21) 3.195 2_545
H(4) H(22) 2.703 2_545
H(4) H(35) 2.413 1_455
H(4) H(36) 3.386 1_455
H(5) C(13) 3.168 2_556
H(5) C(14) 3.220 2_556
H(5) C(30) 3.395 2_656
H(5) H(11) 2.545 2_556
H(5) H(12) 2.649 2_556
H(5) H(25) 2.483 2_656
H(5) H(29) 3.587 2_646
H(6) C(41) 3.436 1_455
H(6) C(42) 3.195 1_455
H(6) C(43) 3.469 1_455
H(6) H(27) 3.324 1_455
H(6) H(35) 3.370 1_455
H(7) N(3) 3.517 2_555
H(7) C(21) 3.250 2_555
H(7) C(37) 3.491 1_455
H(7) C(43) 3.196 1_455
H(7) C(44) 3.410 1_455
H(7) H(18) 2.517 2_555
H(7) H(19) 3.407 2_555
H(7) H(31) 2.927 1_455
H(7) H(32) 3.389 1_455
H(7) H(36) 3.059 1_455
H(7) H(37) 3.433 1_455
H(8) N(2) 2.904 2_555
H(8) N(3) 3.162 2_555
H(8) C(15) 3.513 1_565
H(8) H(13) 2.699 1_565
H(8) H(14) 3.511 1_565
H(8) H(19) 3.017 2_555
H(9) C(15) 3.578 1_565
H(9) C(30) 2.992 2_656
H(9) C(31) 3.195 2_656
H(9) H(11) 3.305 2_556
H(9) H(13) 3.169 1_565
H(9) H(25) 2.555 2_656
H(9) H(26) 2.920 2_656
H(10) C(14) 3.584 2_556
H(10) C(35) 2.869 2_646
H(10) C(36) 3.194 2_646
H(10) H(12) 2.708 2_556
H(10) H(29) 2.683 2_646
H(10) H(30) 3.226 2_646
H(11) C(6) 2.659 2_546
H(11) C(7) 3.352 2_546
H(11) C(10) 3.102 2_546
H(11) C(31) 3.425 1_455
H(11) H(5) 2.545 2_546
H(11) H(9) 3.305 2_546
H(11) H(12) 3.511 2_556
H(11) H(25) 3.248 1_455
H(11) H(26) 2.671 1_455
H(12) C(6) 3.410 2_546
H(12) C(12) 3.476 2_546
H(12) C(36) 3.155 1_445
H(12) H(5) 2.649 2_546
H(12) H(10) 2.708 2_546
H(12) H(11) 3.511 2_546
H(12) H(25) 3.126 1_455
H(12) H(26) 3.538 2_646
H(12) H(29) 3.480 1_445
H(12) H(30) 2.420 1_445
H(12) H(34) 3.318 1_455
H(13) C(9) 2.950 1_545
H(13) C(10) 3.215 1_545
H(13) H(8) 2.699 1_545
H(13) H(9) 3.169 1_545
H(13) H(30) 2.939 1_445
H(13) H(31) 3.473 1_445
H(13) H(34) 3.167 1_455
H(13) H(35) 3.501 1_455
H(14) C(3) 3.124 2_545
H(14) H(2) 2.519 2_545
H(14) H(3) 3.542 2_545
H(14) H(8) 3.511 1_545
H(14) H(35) 3.420 1_455
H(15) C(27) 3.350 2_646
H(15) C(31) 3.457 2_646
H(15) C(32) 3.001 2_646
H(15) C(34) 3.246 2_646
H(15) H(27) 3.023 2_646
H(15) H(28) 2.769 2_646
H(16) C(27) 3.266 2_646
H(16) C(28) 3.104 2_646
H(16) C(29) 3.413 2_646
H(16) C(34) 3.174 1_545
H(16) C(35) 3.508 1_545
H(16) H(20) 2.830 1_545
H(16) H(23) 3.321 2_646
H(16) H(28) 2.949 1_545
H(16) H(29) 3.541 1_545
H(17) C(33) 3.314 1_545
H(17) C(34) 3.111 1_545
H(17) C(35) 3.017 1_545
H(17) C(36) 3.094 1_545
H(17) C(37) 3.281 1_545
H(17) C(38) 3.382 1_545
H(17) C(43) 3.298 2_645
H(17) H(20) 2.974 1_545
H(17) H(22) 3.519 1_545
H(17) H(28) 3.573 1_545
H(17) H(29) 3.443 1_545
H(17) H(30) 3.564 1_545
H(17) H(36) 2.554 2_645
H(17) H(37) 3.212 2_645
H(18) C(8) 3.349 2_545
H(18) C(43) 3.248 2_645
H(18) C(44) 3.384 2_645
H(18) H(3) 3.076 2_545
H(18) H(7) 2.517 2_545
H(18) H(36) 2.624 2_645
H(18) H(37) 2.905 2_645
H(19) H(2) 3.285 2_545
H(19) H(3) 3.313 2_545
H(19) H(7) 3.407 2_545
H(19) H(8) 3.017 2_545
H(20) C(19) 2.979 1_565
H(20) C(20) 3.046 1_565
H(20) H(3) 3.158 2_555
H(20) H(16) 2.830 1_565
H(20) H(17) 2.974 1_565
H(20) H(36) 3.235 2_655
H(21) C(4) 2.960 2_555
H(21) C(5) 3.280 2_555
H(21) H(3) 2.578 2_555
H(21) H(4) 3.195 2_555
H(22) C(4) 3.117 2_555
H(22) C(5) 3.150 2_555
H(22) C(42) 3.114 2_655
H(22) C(43) 3.092 2_655
H(22) H(3) 2.640 2_555
H(22) H(4) 2.703 2_555
H(22) H(17) 3.519 1_565
H(22) H(35) 2.552 2_655
H(22) H(36) 2.502 2_655
H(23) C(34) 3.463 2_646
H(23) H(16) 3.321 2_656
H(23) H(28) 2.548 2_646
H(24) P(2) 3.426 2_646
H(24) C(35) 3.217 1_545
H(24) H(1) 3.482 2_646
H(24) H(28) 3.108 2_646
H(24) H(29) 2.530 1_545
H(25) C(6) 3.009 2_646
H(25) C(10) 3.041 2_646
H(25) C(35) 3.512 1_545
H(25) H(1) 3.458 2_646
H(25) H(5) 2.483 2_646
H(25) H(9) 2.555 2_646
H(25) H(11) 3.248 1_655
H(25) H(12) 3.126 1_655
H(25) H(29) 2.683 1_545
H(25) H(30) 3.461 1_545
H(26) C(10) 3.489 2_646
H(26) C(13) 3.122 1_655
H(26) C(14) 3.453 2_656
H(26) H(9) 2.920 2_646
H(26) H(11) 2.671 1_655
H(26) H(12) 3.538 2_656
H(27) H(6) 3.324 1_655
H(27) H(15) 3.023 2_656
H(28) C(18) 3.168 2_656
H(28) C(28) 3.081 2_656
H(28) C(29) 3.357 2_656
H(28) H(15) 2.769 2_656
H(28) H(16) 2.949 1_565
H(28) H(17) 3.573 1_565
H(28) H(23) 2.548 2_656
H(28) H(24) 3.108 2_656
H(29) P(1) 3.377 2_656
H(29) C(12) 3.473 2_656
H(29) C(29) 3.044 1_565
H(29) C(30) 3.122 1_565
H(29) H(5) 3.587 2_656
H(29) H(10) 2.683 2_656
H(29) H(12) 3.480 1_665
H(29) H(16) 3.541 1_565
H(29) H(17) 3.443 1_565
H(29) H(24) 2.530 1_565
H(29) H(25) 2.683 1_565
H(30) C(14) 3.042 1_665
H(30) C(15) 3.303 1_665
H(30) C(41) 3.224 1_565
H(30) H(10) 3.226 2_656
H(30) H(12) 2.420 1_665
H(30) H(13) 2.939 1_665
H(30) H(17) 3.564 1_565
H(30) H(25) 3.461 1_565
H(30) H(34) 2.333 1_565
H(31) N(3) 2.765 2_655
H(31) C(8) 3.228 1_655
H(31) C(26) 3.586 2_655
H(31) C(39) 3.504 2_655
H(31) C(44) 3.111 2_655
H(31) H(7) 2.927 1_655
H(31) H(13) 3.473 1_665
H(31) H(34) 3.461 1_565
H(31) H(37) 2.867 2_655
H(32) C(43) 3.537 2_655
H(32) H(7) 3.389 1_655
H(34) C(14) 3.329 1_655
H(34) C(15) 3.241 1_655
H(34) C(36) 3.100 1_545
H(34) H(12) 3.318 1_655
H(34) H(13) 3.167 1_655
H(34) H(30) 2.333 1_545
H(34) H(31) 3.461 1_545
H(34) H(37) 3.469 2_645
H(35) N(1) 3.445 2_645
H(35) N(2) 2.883 2_645
H(35) N(3) 3.252 2_645
H(35) C(5) 3.261 1_655
H(35) C(15) 3.540 1_655
H(35) C(16) 3.494 1_655
H(35) C(24) 3.478 2_645
H(35) H(4) 2.413 1_655
H(35) H(6) 3.370 1_655
H(35) H(13) 3.501 1_655
H(35) H(14) 3.420 1_655
H(35) H(22) 2.552 2_645
H(36) C(4) 3.525 1_655
H(36) C(20) 2.941 2_655
H(36) C(21) 2.991 2_655
H(36) C(24) 3.269 2_645
H(36) H(3) 2.904 1_655
H(36) H(4) 3.386 1_655
H(36) H(7) 3.059 1_655
H(36) H(17) 2.554 2_655
H(36) H(18) 2.624 2_655
H(36) H(20) 3.235 2_645
H(36) H(22) 2.502 2_645
H(37) C(37) 3.235 2_645
H(37) C(40) 3.600 2_655
H(37) C(41) 3.417 2_655
H(37) H(7) 3.433 1_655
H(37) H(17) 3.212 2_655
H(37) H(18) 2.905 2_655
H(37) H(31) 2.867 2_645
H(37) H(34) 3.469 2_655

loop_
_geom_torsion_atom_site_label_1
_geom_torsion_atom_site_label_2
_geom_torsion_atom_site_label_3
_geom_torsion_atom_site_label_4
_geom_torsion
C(1) Fe(1) C(2) C(3) 119.17(15)
C(1) Fe(1) C(2) C(23) -118.3(2)
C(2) Fe(1) C(1) P(1) 116.93(15)
C(2) Fe(1) C(1) C(5) -118.29(16)
C(1) Fe(1) C(3) C(2) -38.31(11)
C(1) Fe(1) C(3) C(4) 82.02(12)
C(3) Fe(1) C(1) P(1) 154.49(14)
C(3) Fe(1) C(1) C(2) 37.56(10)
C(3) Fe(1) C(1) C(5) -80.73(13)
C(1) Fe(1) C(4) C(3) -81.82(12)
C(1) Fe(1) C(4) C(5) 37.46(13)
C(4) Fe(1) C(1) P(1) -161.99(15)
C(4) Fe(1) C(1) C(2) 81.08(11)
C(4) Fe(1) C(1) C(5) -37.21(13)
C(1) Fe(1) C(5) C(4) -120.1(2)
C(5) Fe(1) C(1) P(1) -124.8(2)
C(5) Fe(1) C(1) C(2) 118.29(16)
C(1) Fe(1) C(6) C(7) -115.46(16)
C(1) Fe(1) C(6) C(10) 125.78(13)
C(6) Fe(1) C(1) P(1) -2.52(15)
C(6) Fe(1) C(1) C(2) -119.45(11)
C(6) Fe(1) C(1) C(5) 122.26(14)
C(1) Fe(1) C(7) C(6) 83.03(17)
C(1) Fe(1) C(7) C(8) -157.96(14)
C(7) Fe(1) C(1) P(1) -45.33(15)
C(7) Fe(1) C(1) C(2) -162.26(11)
C(7) Fe(1) C(1) C(5) 79.45(15)
C(1) Fe(1) C(8) C(7) 48.7(2)
C(1) Fe(1) C(8) C(9) 168.83(18)
C(8) Fe(1) C(1) P(1) -79.6(2)
C(8) Fe(1) C(1) C(2) 163.5(2)
C(8) Fe(1) C(1) C(5) 45.2(2)
C(1) Fe(1) C(9) C(8) -162.1(3)
C(1) Fe(1) C(9) C(10) -43.5(4)
C(9) Fe(1) C(1) P(1) 73.0(4)
C(9) Fe(1) C(1) C(2) -43.9(4)
C(9) Fe(1) C(1) C(5) -162.2(3)
C(1) Fe(1) C(10) C(6) -74.35(17)
C(1) Fe(1) C(10) C(9) 166.51(16)
C(10) Fe(1) C(1) P(1) 38.81(18)
C(10) Fe(1) C(1) C(2) -78.12(14)
C(10) Fe(1) C(1) C(5) 163.59(14)
C(2) Fe(1) C(3) C(4) 120.33(17)
C(3) Fe(1) C(2) C(1) -119.17(15)
C(3) Fe(1) C(2) C(23) 122.5(2)
C(2) Fe(1) C(4) C(3) -37.15(11)
C(2) Fe(1) C(4) C(5) 82.12(13)
C(4) Fe(1) C(2) C(1) -82.17(10)
C(4) Fe(1) C(2) C(3) 37.00(12)
C(4) Fe(1) C(2) C(23) 159.52(19)
C(2) Fe(1) C(5) C(1) 38.71(12)
C(2) Fe(1) C(5) C(4) -81.40(14)
C(5) Fe(1) C(2) C(1) -38.29(10)
C(5) Fe(1) C(2) C(3) 80.88(12)
C(5) Fe(1) C(2) C(23) -156.60(18)
C(2) Fe(1) C(6) C(7) -159.05(16)
C(2) Fe(1) C(6) C(10) 82.19(14)
C(6) Fe(1) C(2) C(1) 80.43(12)
C(6) Fe(1) C(2) C(3) -160.40(13)
C(6) Fe(1) C(2) C(23) -37.9(2)
C(2) Fe(1) C(7) C(6) 51.3(3)
C(2) Fe(1) C(7) C(8) 170.3(2)
C(7) Fe(1) C(2) C(1) 43.2(2)
C(7) Fe(1) C(2) C(3) 162.4(2)
C(7) Fe(1) C(2) C(23) -75.1(3)
C(2) Fe(1) C(8) C(7) -168.1(2)
C(2) Fe(1) C(8) C(9) -48.0(3)
C(8) Fe(1) C(2) C(1) -157.1(2)
C(8) Fe(1) C(2) C(3) -37.9(3)
C(8) Fe(1) C(2) C(23) 84.6(3)
C(2) Fe(1) C(9) C(8) 163.17(14)
C(2) Fe(1) C(9) C(10) -78.27(18)
C(9) Fe(1) C(2) C(1) 166.53(10)
C(9) Fe(1) C(2) C(3) -74.29(14)
C(9) Fe(1) C(2) C(23) 48.2(2)
C(2) Fe(1) C(10) C(6) -118.02(13)
C(2) Fe(1) C(10) C(9) 122.85(17)
C(10) Fe(1) C(2) C(1) 123.71(10)
C(10) Fe(1) C(2) C(3) -117.12(13)
C(10) Fe(1) C(2) C(23) 5.40(19)
C(3) Fe(1) C(4) C(5) 119.28(17)
C(4) Fe(1) C(3) C(2) -120.33(17)
C(3) Fe(1) C(5) C(1) 82.54(13)
C(3) Fe(1) C(5) C(4) -37.57(12)
C(5) Fe(1) C(3) C(2) -82.53(12)
C(5) Fe(1) C(3) C(4) 37.80(11)
C(3) Fe(1) C(6) C(7) 164.8(2)
C(3) Fe(1) C(6) C(10) 46.0(2)
C(6) Fe(1) C(3) C(2) 49.3(2)
C(6) Fe(1) C(3) C(4) 169.6(2)
C(3) Fe(1) C(7) C(6) -163.6(2)
C(3) Fe(1) C(7) C(8) -44.6(4)
C(7) Fe(1) C(3) C(2) -160.3(3)
C(7) Fe(1) C(3) C(4) -40.0(3)
C(3) Fe(1) C(8) C(7) 163.02(15)
C(3) Fe(1) C(8) C(9) -76.88(17)
C(8) Fe(1) C(3) C(2) 166.54(13)
C(8) Fe(1) C(3) C(4) -73.13(16)
C(3) Fe(1) C(9) C(8) 121.91(15)
C(3) Fe(1) C(9) C(10) -119.53(16)
C(9) Fe(1) C(3) C(2) 125.35(12)
C(9) Fe(1) C(3) C(4) -114.32(12)
C(3) Fe(1) C(10) C(6) -161.54(12)
C(3) Fe(1) C(10) C(9) 79.33(18)
C(10) Fe(1) C(3) C(2) 83.00(13)
C(10) Fe(1) C(3) C(4) -156.67(11)
C(4) Fe(1) C(5) C(1) 120.1(2)
C(5) Fe(1) C(4) C(3) -119.28(17)
C(4) Fe(1) C(6) C(7) -35.8(3)
C(4) Fe(1) C(6) C(10) -154.6(2)
C(6) Fe(1) C(4) C(3) -168.4(2)
C(6) Fe(1) C(4) C(5) -49.1(3)
C(4) Fe(1) C(7) C(6) 166.58(12)
C(4) Fe(1) C(7) C(8) -74.41(19)
C(7) Fe(1) C(4) C(3) 164.71(14)
C(7) Fe(1) C(4) C(5) -76.02(16)
C(4) Fe(1) C(8) C(7) 122.81(16)
C(4) Fe(1) C(8) C(9) -117.08(15)
C(8) Fe(1) C(4) C(3) 124.49(14)
C(8) Fe(1) C(4) C(5) -116.24(15)
C(4) Fe(1) C(9) C(8) 79.20(18)
C(4) Fe(1) C(9) C(10) -162.23(15)
C(9) Fe(1) C(4) C(3) 83.46(15)
C(9) Fe(1) C(4) C(5) -157.26(14)
C(4) Fe(1) C(10) C(6) 159.6(2)
C(4) Fe(1) C(10) C(9) 40.5(3)
C(10) Fe(1) C(4) C(3) 54.4(2)
C(10) Fe(1) C(4) C(5) 173.7(2)
C(5) Fe(1) C(6) C(7) -72.85(18)
C(5) Fe(1) C(6) C(10) 168.39(12)
C(6) Fe(1) C(5) C(1) -77.77(16)
C(6) Fe(1) C(5) C(4) 162.12(13)
C(5) Fe(1) C(7) C(6) 125.28(14)
C(5) Fe(1) C(7) C(8) -115.71(16)
C(7) Fe(1) C(5) C(1) -118.01(13)
C(7) Fe(1) C(5) C(4) 121.88(13)
C(5) Fe(1) C(8) C(7) 80.86(17)
C(5) Fe(1) C(8) C(9) -159.04(14)
C(8) Fe(1) C(5) C(1) -159.60(14)
C(8) Fe(1) C(5) C(4) 80.29(17)
C(5) Fe(1) C(9) C(8) 44.7(3)
C(5) Fe(1) C(9) C(10) 163.3(2)
C(9) Fe(1) C(5) C(1) 169.3(2)
C(9) Fe(1) C(5) C(4) 49.2(3)
C(5) Fe(1) C(10) C(6) -34.6(4)
C(5) Fe(1) C(10) C(9) -153.8(3)
C(10) Fe(1) C(5) C(1) -51.0(4)
C(10) Fe(1) C(5) C(4) -171.1(3)
C(6) Fe(1) C(7) C(8) 119.0(2)
C(7) Fe(1) C(6) C(10) -118.8(2)
C(6) Fe(1) C(8) C(7) -37.83(15)
C(6) Fe(1) C(8) C(9) 82.27(16)
C(8) Fe(1) C(6) C(7) 37.58(18)
C(8) Fe(1) C(6) C(10) -81.18(15)
C(6) Fe(1) C(9) C(8) -80.88(17)
C(6) Fe(1) C(9) C(10) 37.68(16)
C(9) Fe(1) C(6) C(7) 80.93(18)
C(9) Fe(1) C(6) C(10) -37.83(13)
C(6) Fe(1) C(10) C(9) -119.1(2)
C(10) Fe(1) C(6) C(7) 118.8(2)
C(7) Fe(1) C(8) C(9) 120.1(2)
C(8) Fe(1) C(7) C(6) -119.0(2)
C(7) Fe(1) C(9) C(8) -37.08(15)
C(7) Fe(1) C(9) C(10) 81.48(17)
C(9) Fe(1) C(7) C(6) -82.07(16)
C(9) Fe(1) C(7) C(8) 36.94(15)
C(7) Fe(1) C(10) C(6) 37.88(13)
C(7) Fe(1) C(10) C(9) -81.25(18)
C(10) Fe(1) C(7) C(6) -37.95(14)
C(10) Fe(1) C(7) C(8) 81.06(17)
C(8) Fe(1) C(9) C(10) 118.6(2)
C(9) Fe(1) C(8) C(7) -120.1(2)
C(8) Fe(1) C(10) C(6) 81.47(16)
C(8) Fe(1) C(10) C(9) -37.66(18)
C(10) Fe(1) C(8) C(7) -81.83(17)
C(10) Fe(1) C(8) C(9) 38.28(15)
C(9) Fe(1) C(10) C(6) 119.1(2)
C(10) Fe(1) C(9) C(8) -118.6(2)
C(1) P(1) C(11) C(12) -121.28(15)
C(1) P(1) C(11) C(16) 63.70(18)
C(11) P(1) C(1) Fe(1) 74.32(13)
C(11) P(1) C(1) C(2) 158.01(19)
C(11) P(1) C(1) C(5) -13.4(2)
C(1) P(1) C(17) C(18) -161.59(15)
C(1) P(1) C(17) C(22) 27.80(18)
C(17) P(1) C(1) Fe(1) 179.16(11)
C(17) P(1) C(1) C(2) -97.2(2)
C(17) P(1) C(1) C(5) 91.4(2)
C(11) P(1) C(17) C(18) -53.89(16)
C(11) P(1) C(17) C(22) 135.50(15)
C(17) P(1) C(11) C(12) 130.55(15)
C(17) P(1) C(11) C(16) -44.46(17)
C(25) P(2) C(27) C(28) -77.25(19)
C(25) P(2) C(27) C(32) 108.2(2)
C(27) P(2) C(25) N(1) 145.24(16)
C(27) P(2) C(25) C(26) -40.2(2)
C(25) P(2) C(33) C(34) 159.68(15)
C(25) P(2) C(33) C(38) -20.8(2)
C(33) P(2) C(25) N(1) -107.36(16)
C(33) P(2) C(25) C(26) 67.2(2)
C(27) P(2) C(33) C(34) -92.47(17)
C(27) P(2) C(33) C(38) 87.04(19)
C(33) P(2) C(27) C(28) 175.31(17)
C(33) P(2) C(27) C(32) 0.8(2)
N(2) N(1) C(23) C(2) 37.5(2)
N(2) N(1) C(23) C(24) -88.01(19)
C(23) N(1) N(2) N(3) 179.70(16)
N(2) N(1) C(25) P(2) 174.53(13)
N(2) N(1) C(25) C(26) -1.8(2)
C(25) N(1) N(2) N(3) 1.7(2)
C(23) N(1) C(25) P(2) -3.3(2)
C(23) N(1) C(25) C(26) -179.67(18)
C(25) N(1) C(23) C(2) -144.82(18)
C(25) N(1) C(23) C(24) 89.7(2)
N(1) N(2) N(3) C(26) -0.7(2)
N(2) N(3) C(26) C(25) -0.4(2)
N(2) N(3) C(26) C(39) 178.59(18)
Fe(1) C(1) C(2) C(3) -59.62(15)
Fe(1) C(1) C(2) C(23) 124.2(2)
Fe(1) C(1) C(5) C(4) 59.19(16)
P(1) C(1) C(2) Fe(1) -114.07(17)
P(1) C(1) C(2) C(3) -173.68(17)
P(1) C(1) C(2) C(23) 10.1(3)
P(1) C(1) C(5) Fe(1) 113.6(2)
P(1) C(1) C(5) C(4) 172.83(18)
C(2) C(1) C(5) Fe(1) -58.87(15)
C(2) C(1) C(5) C(4) 0.3(2)
C(5) C(1) C(2) Fe(1) 59.06(15)
C(5) C(1) C(2) C(3) -0.6(2)
C(5) C(1) C(2) C(23) -176.7(2)
Fe(1) C(2) C(3) C(4) -58.85(16)
Fe(1) C(2) C(23) N(1) 175.93(12)
Fe(1) C(2) C(23) C(24) -62.3(2)
C(1) C(2) C(3) Fe(1) 59.44(16)
C(1) C(2) C(3) C(4) 0.6(2)
C(1) C(2) C(23) N(1) 85.2(2)
C(1) C(2) C(23) C(24) -153.0(2)
C(3) C(2) C(23) N(1) -90.3(2)
C(3) C(2) C(23) C(24) 31.5(3)
C(23) C(2) C(3) Fe(1) -124.5(2)
C(23) C(2) C(3) C(4) 176.6(2)
Fe(1) C(3) C(4) C(5) -58.94(16)
C(2) C(3) C(4) Fe(1) 58.55(16)
C(2) C(3) C(4) C(5) -0.4(2)
Fe(1) C(4) C(5) C(1) -59.13(16)
C(3) C(4) C(5) Fe(1) 59.17(16)
C(3) C(4) C(5) C(1) 0.0(2)
Fe(1) C(6) C(7) C(8) -59.5(2)
Fe(1) C(6) C(10) C(9) 59.55(19)
C(7) C(6) C(10) Fe(1) -60.0(2)
C(7) C(6) C(10) C(9) -0.5(3)
C(10) C(6) C(7) Fe(1) 60.0(2)
C(10) C(6) C(7) C(8) 0.5(3)
Fe(1) C(7) C(8) C(9) -59.7(2)
C(6) C(7) C(8) Fe(1) 59.3(2)
C(6) C(7) C(8) C(9) -0.4(3)
Fe(1) C(8) C(9) C(10) -59.3(2)
C(7) C(8) C(9) Fe(1) 59.4(2)
C(7) C(8) C(9) C(10) 0.1(2)
Fe(1) C(9) C(10) C(6) -59.23(19)
C(8) C(9) C(10) Fe(1) 59.5(2)
C(8) C(9) C(10) C(6) 0.2(3)
P(1) C(11) C(12) C(13) -175.11(16)
P(1) C(11) C(16) C(15) 175.60(15)
C(12) C(11) C(16) C(15) 0.7(2)
C(16) C(11) C(12) C(13) 0.2(2)
C(11) C(12) C(13) C(14) -0.4(3)
C(12) C(13) C(14) C(15) -0.3(3)
C(13) C(14) C(15) C(16) 1.1(3)
C(14) C(15) C(16) C(11) -1.3(3)
P(1) C(17) C(18) C(19) -169.20(15)
P(1) C(17) C(22) C(21) 167.42(14)
C(18) C(17) C(22) C(21) -3.1(2)
C(22) C(17) C(18) C(19) 1.8(2)
C(17) C(18) C(19) C(20) 0.7(2)
C(18) C(19) C(20) C(21) -2.0(2)
C(19) C(20) C(21) C(22) 0.7(2)
C(20) C(21) C(22) C(17) 1.9(2)
P(2) C(25) C(26) N(3) -173.72(18)
P(2) C(25) C(26) C(39) 7.5(4)
N(1) C(25) C(26) N(3) 1.3(2)
N(1) C(25) C(26) C(39) -177.5(2)
N(3) C(26) C(39) C(40) -121.4(2)
N(3) C(26) C(39) C(44) 53.1(2)
C(25) C(26) C(39) C(40) 57.3(3)
C(25) C(26) C(39) C(44) -128.2(2)
P(2) C(27) C(28) C(29) -176.81(19)
P(2) C(27) C(32) C(31) 175.2(2)
C(28) C(27) C(32) C(31) 0.8(3)
C(32) C(27) C(28) C(29) -2.0(3)
C(27) C(28) C(29) C(30) 1.8(3)
C(28) C(29) C(30) C(31) -0.4(4)
C(29) C(30) C(31) C(32) -0.8(4)
C(30) C(31) C(32) C(27) 0.6(4)
P(2) C(33) C(34) C(35) 178.32(15)
P(2) C(33) C(38) C(37) -178.75(16)
C(34) C(33) C(38) C(37) 0.7(3)
C(38) C(33) C(34) C(35) -1.2(2)
C(33) C(34) C(35) C(36) 1.1(3)
C(34) C(35) C(36) C(37) -0.5(3)
C(35) C(36) C(37) C(38) 0.0(2)
C(36) C(37) C(38) C(33) -0.2(3)
C(26) C(39) C(40) C(41) 174.79(18)
C(26) C(39) C(44) C(43) -174.55(18)
C(40) C(39) C(44) C(43) 0.2(2)
C(44) C(39) C(40) C(41) 0.2(2)
C(39) C(40) C(41) C(42) -0.9(3)
C(40) C(41) C(42) C(43) 1.3(3)
C(41) C(42) C(43) C(44) -0.9(3)
C(42) C(43) C(44) C(39) 0.2(3)
